data_7061409
loop_
_publ_author_name
'Debnath, Rakesh'
'Bhowmick, Rahul'
'Ghosh, Pameli'
'Biswas, Saptarshi'
'Koner, Subratanath'

_publ_section_title
;
 Selective luminescent sensing of metal ions and nitroaromatics over a
 porous mixed-linker cadmium(ii) based metal--organic framework
;
_journal_issue 18
_journal_name_full 'New Journal of Chemistry'
_journal_page_first 8523
_journal_page_last 8533
_journal_paper_doi 10.1039/D1NJ04025A
_journal_volume 46
_journal_year 2022
_chemical_formula_moiety 'C18 H13 Cd N5 O4'
_chemical_formula_sum 'C18 H13 Cd N5 O4'
_chemical_formula_weight 475.73
_space_group_crystal_system orthorhombic
_space_group_IT_number 64
_space_group_name_Hall '-C 2ac 2'
_space_group_name_H-M_alt 'C m c e'
_atom_sites_solution_hydrogens geom
_audit_creation_date 2021-07-14
_audit_creation_method
;
Olex2 1.3
(compiled 2020.11.12 svn.r5f609507 for OlexSys, GUI svn.r6272)
;
_audit_update_record
;
2021-08-15 deposited with the CCDC.	2022-03-28 downloaded from the CCDC.
;
_cell_angle_alpha 90
_cell_angle_beta 90
_cell_angle_gamma 90
_cell_formula_units_Z 8
_cell_length_a 13.7449(17)
_cell_length_b 20.8323(17)
_cell_length_c 15.1571(15)
_cell_measurement_reflns_used 73570
_cell_measurement_temperature 273.15
_cell_measurement_theta_max 27.178
_cell_measurement_theta_min 2.226
_cell_volume 4340.1(8)
_computing_molecular_graphics 'Olex2 1.3 (Dolomanov et al., 2009)'
_computing_publication_material 'Olex2 1.3 (Dolomanov et al., 2009)'
_computing_structure_refinement 'SHELXL 2018/3 (Sheldrick, 2015)'
_computing_structure_solution 'SHELXT 2014/5 (Sheldrick, 2014)'
_diffrn_ambient_temperature 273.15
_diffrn_measured_fraction_theta_full 0.997
_diffrn_measured_fraction_theta_max 0.996
_diffrn_measurement_device_type 'CCD DECTECTOR'
_diffrn_measurement_method 'OMEGA AND PHI SCAN'
_diffrn_radiation_type MoK\a
_diffrn_radiation_wavelength 0.71073
_diffrn_reflns_av_R_equivalents 0.0286
_diffrn_reflns_av_unetI/netI 0.0077
_diffrn_reflns_Laue_measured_fraction_full 0.997
_diffrn_reflns_Laue_measured_fraction_max 0.996
_diffrn_reflns_limit_h_max 17
_diffrn_reflns_limit_h_min -17
_diffrn_reflns_limit_k_max 26
_diffrn_reflns_limit_k_min -26
_diffrn_reflns_limit_l_max 19
_diffrn_reflns_limit_l_min -19
_diffrn_reflns_number 73570
_diffrn_reflns_point_group_measured_fraction_full 0.997
_diffrn_reflns_point_group_measured_fraction_max 0.996
_diffrn_reflns_theta_full 25.242
_diffrn_reflns_theta_max 27.178
_diffrn_reflns_theta_min 2.226
_exptl_absorpt_coefficient_mu 1.037
_exptl_absorpt_correction_T_max 0.951
_exptl_absorpt_correction_T_min 0.783
_exptl_absorpt_correction_type empirical
_exptl_absorpt_process_details sadabs
_exptl_crystal_colour orange
_exptl_crystal_colour_primary orange
_exptl_crystal_density_diffrn 1.456
_exptl_crystal_description block
_exptl_crystal_F_000 1888
_exptl_crystal_size_max 0.08
_exptl_crystal_size_mid 0.04
_exptl_crystal_size_min 0.02
_refine_diff_density_max 3.007
_refine_diff_density_min -1.056
_refine_diff_density_rms 0.239
_refine_ls_extinction_method none
_refine_ls_goodness_of_fit_ref 1.093
_refine_ls_hydrogen_treatment constr
_refine_ls_matrix_type full
_refine_ls_number_parameters 157
_refine_ls_number_reflns 2512
_refine_ls_number_restraints 132
_refine_ls_restrained_S_all 1.148
_refine_ls_R_factor_all 0.0554
_refine_ls_R_factor_gt 0.0501
_refine_ls_shift/su_max 0.001
_refine_ls_shift/su_mean 0.000
_refine_ls_structure_factor_coef Fsqd
_refine_ls_weighting_details 'w=1/[\s^2^(Fo^2^)+(0.1267P)^2^+21.1669P] where P=(Fo^2^+2Fc^2^)/3'
_refine_ls_weighting_scheme calc
_refine_ls_wR_factor_gt 0.1678
_refine_ls_wR_factor_ref 0.1798
_reflns_Friedel_coverage 0.000
_reflns_number_gt 2377
_reflns_number_total 2512
_reflns_threshold_expression 'I > 2\s(I)'
_cod_data_source_file d1nj04025a2.cif
_cod_data_source_block sk-cd_a
_cod_depositor_comments 'Adding full bibliography for 7061409.cif.'
_cod_original_sg_symbol_Hall '-C 2bc 2'
_cod_original_sg_symbol_H-M 'C m c a'
_cod_database_code 7061409
_shelx_shelxl_version_number 2018/3
_shelx_space_group_comment
;
The symmetry employed for this shelxl refinement is uniquely defined
by the following loop, which should always be used as a source of
symmetry information in preference to the above space-group names.
They are only intended as comments.
;
_shelx_estimated_absorpt_t_max 0.980
_shelx_estimated_absorpt_t_min 0.922
_olex2_refinement_description
;
1. Fixed Uiso
 At 1.2 times of:
  All C(H) groups, All N(H,H) groups
2. Uiso/Uaniso restraints and constraints
All non-hydrogen atoms restrained to be isotropic: with sigma of 0.01 and sigma
for terminal atoms of 0.02
3. Others
 Fixed Sof: N1(0.5) N2(0.5)
4.a Aromatic/amide H refined with riding coordinates:
 C12(H12), C8(H8), C11(H11), C5(H5), C1(H1), C4(H4), C2(H2)
4.b X=CH2 refined with riding coordinates:
 N4(H4A,H4B)
;
_smtbx_masks_void_probe_radius 1.2
_smtbx_masks_void_truncation_radius 1.2
_olex2_submission_special_instructions 'No special instructions were received'

loop_
_space_group_symop_operation_xyz
'x, y, z'
'-x, -y+1/2, z+1/2'
'-x, y+1/2, -z+1/2'
'x, -y, -z'
'x+1/2, y+1/2, z'
'-x+1/2, -y+1, z+1/2'
'-x+1/2, y+1, -z+1/2'
'x+1/2, -y+1/2, -z'
'-x, -y, -z'
'x, y-1/2, -z-1/2'
'x, -y-1/2, z-1/2'
'-x, y, z'
'-x+1/2, -y+1/2, -z'
'x+1/2, y, -z-1/2'
'x+1/2, -y, z-1/2'
'-x+1/2, y+1/2, z'

loop_
_atom_site_label
_atom_site_type_symbol
_atom_site_fract_x
_atom_site_fract_y
_atom_site_fract_z
_atom_site_U_iso_or_equiv
_atom_site_adp_type
_atom_site_occupancy
_atom_site_site_symmetry_order
_atom_site_calc_flag
_atom_site_refinement_flags_posn
_atom_site_refinement_flags_adp
_atom_site_refinement_flags_occupancy
_atom_site_disorder_assembly
_atom_site_disorder_group
Cd1 Cd 0.500000 0.43516(2) 0.59874(2) 0.0239(2) Uani 1 2 d S TU P . .
O1 O 0.500000 0.5229(2) 0.6843(4) 0.0445(12) Uani 1 2 d S TU P . .
O2 O 0.500000 0.5714(2) 0.5543(4) 0.0476(14) Uani 1 2 d S TU P . .
O3 O 0.500000 0.8236(3) 0.8961(3) 0.0479(14) Uani 1 2 d S TU P . .
N3 N 0.3281(4) 0.4386(2) 0.5894(3) 0.0403(11) Uani 1 1 d . U . . .
C6 C 0.500000 0.5740(3) 0.6359(5) 0.0303(13) Uani 1 2 d S TU P . .
O4 O 0.500000 0.8704(2) 0.7674(4) 0.0548(14) Uani 1 2 d S TU P . .
C9 C 0.500000 0.6991(3) 0.8180(4) 0.0340(12) Uani 1 2 d S TU P . .
C7 C 0.500000 0.6369(3) 0.6821(4) 0.0275(11) Uani 1 2 d S TU P . .
C10 C 0.500000 0.7566(3) 0.7694(4) 0.0326(12) Uani 1 2 d S TU P . .
C12 C 0.500000 0.6937(3) 0.6331(4) 0.0346(13) Uani 1 2 d S TU P . .
H12 H 0.500000 0.692112 0.571745 0.042 Uiso 1 2 calc R U P . .
C8 C 0.500000 0.6401(3) 0.7744(4) 0.0292(11) Uani 1 2 d S TU P . .
H8 H 0.500000 0.602340 0.807147 0.035 Uiso 1 2 calc R U P . .
C11 C 0.500000 0.7524(3) 0.6760(5) 0.0356(12) Uani 1 2 d S TU P . .
H11 H 0.500000 0.789929 0.642847 0.043 Uiso 1 2 calc R U P . .
C13 C 0.500000 0.8210(3) 0.8125(5) 0.0341(13) Uani 1 2 d S TU P . .
C3 C 0.1278(6) 0.4369(4) 0.5869(6) 0.075(3) Uani 1 1 d . U . . .
N4 N 0.500000 0.6961(5) 0.9091(5) 0.077(3) Uani 1 2 d S TU P . .
H4A H 0.500000 0.659395 0.935182 0.093 Uiso 1 2 calc R U P . .
H4B H 0.500000 0.730821 0.939736 0.093 Uiso 1 2 calc R U P . .
C5 C 0.2750(6) 0.4776(6) 0.6382(7) 0.105(3) Uani 1 1 d . U . . .
H5 H 0.307131 0.506777 0.674306 0.126 Uiso 1 1 calc R U . . .
C1 C 0.2816(6) 0.3970(6) 0.5416(8) 0.108(3) Uani 1 1 d . U . . .
H1 H 0.316808 0.366780 0.509604 0.130 Uiso 1 1 calc R U . . .
C4 C 0.1776(7) 0.4775(7) 0.6386(8) 0.119(4) Uani 1 1 d . U . . .
H4 H 0.144205 0.505872 0.675104 0.143 Uiso 1 1 calc R U . . .
C2 C 0.1815(7) 0.3963(6) 0.5369(9) 0.120(4) Uani 1 1 d . U . . .
H2 H 0.150553 0.367679 0.499045 0.144 Uiso 1 1 calc R U . . .
N1 N -0.0231(6) 0.4565(6) 0.6024(5) 0.042(3) Uani 0.5 1 d . U P . .
N2 N 0.0238(5) 0.4162(5) 0.5651(6) 0.044(2) Uani 0.5 1 d . U P . .

loop_
_atom_site_aniso_label
_atom_site_aniso_U_11
_atom_site_aniso_U_22
_atom_site_aniso_U_33
_atom_site_aniso_U_23
_atom_site_aniso_U_13
_atom_site_aniso_U_12
Cd1 0.0203(3) 0.0176(3) 0.0337(3) 0.00066(12) 0.000 0.000
O1 0.062(3) 0.020(2) 0.051(3) -0.0076(19) 0.000 0.000
O2 0.059(3) 0.045(3) 0.039(3) -0.013(2) 0.000 0.000
O3 0.068(4) 0.027(2) 0.048(3) -0.0131(18) 0.000 0.000
N3 0.022(2) 0.047(3) 0.052(3) 0.0081(16) 0.0001(16) 0.0009(15)
C6 0.023(3) 0.027(3) 0.041(3) -0.009(2) 0.000 0.000
O4 0.081(4) 0.028(2) 0.055(3) -0.006(2) 0.000 0.000
C9 0.030(3) 0.035(3) 0.037(3) -0.005(2) 0.000 0.000
C7 0.025(2) 0.023(2) 0.034(3) -0.003(2) 0.000 0.000
C10 0.029(3) 0.026(3) 0.043(3) -0.003(2) 0.000 0.000
C12 0.041(3) 0.030(3) 0.033(3) 0.001(2) 0.000 0.000
C8 0.030(3) 0.023(2) 0.034(3) 0.001(2) 0.000 0.000
C11 0.041(3) 0.020(3) 0.046(3) 0.004(2) 0.000 0.000
C13 0.031(3) 0.023(3) 0.048(3) -0.008(2) 0.000 0.000
C3 0.036(3) 0.109(6) 0.080(4) 0.051(4) 0.007(3) -0.002(3)
N4 0.115(9) 0.055(5) 0.063(5) -0.005(3) 0.000 0.000
C5 0.048(4) 0.145(7) 0.121(6) -0.043(6) 0.005(4) 0.020(4)
C1 0.053(4) 0.128(7) 0.144(7) -0.046(6) -0.016(4) -0.015(4)
C4 0.064(5) 0.163(8) 0.131(7) -0.029(6) 0.019(5) 0.016(5)
C2 0.057(5) 0.143(7) 0.159(8) -0.028(6) -0.027(5) -0.018(5)
N1 0.026(6) 0.056(5) 0.044(4) 0.000(3) -0.003(2) 0.001(3)
N2 0.033(6) 0.049(4) 0.052(4) -0.003(4) 0.001(3) -0.004(3)

loop_
_atom_type_symbol
_atom_type_description
_atom_type_scat_dispersion_real
_atom_type_scat_dispersion_imag
_atom_type_scat_source
C C 0.0033 0.0016 'International Tables Vol C Tables 4.2.6.8 and 6.1.1.4'
H H 0.0000 0.0000 'International Tables Vol C Tables 4.2.6.8 and 6.1.1.4'
Cd Cd -0.8075 1.2024 'International Tables Vol C Tables 4.2.6.8 and 6.1.1.4'
N N 0.0061 0.0033 'International Tables Vol C Tables 4.2.6.8 and 6.1.1.4'
O O 0.0106 0.0060 'International Tables Vol C Tables 4.2.6.8 and 6.1.1.4'

loop_
_geom_angle_atom_site_label_1
_geom_angle_atom_site_label_2
_geom_angle_atom_site_label_3
_geom_angle
_geom_angle_site_symmetry_1
_geom_angle_site_symmetry_3
_geom_angle_publ_flag
O1 Cd1 O2 128.72(19) . 9_666 ?
O1 Cd1 O3 142.73(18) . 10_557 ?
O1 Cd1 N3 90.58(11) . . ?
O1 Cd1 N3 90.58(11) . 12_655 ?
O1 Cd1 O4 88.29(18) . 10_557 ?
O1 Cd1 C13 115.2(2) . 10_557 ?
O2 Cd1 O3 88.55(18) 9_666 10_557 ?
O2 Cd1 N3 86.67(11) 9_666 . ?
O2 Cd1 N3 86.67(11) 9_666 12_655 ?
O2 Cd1 O4 142.99(18) 9_666 10_557 ?
O2 Cd1 C13 116.11(19) 9_666 10_557 ?
O3 Cd1 N3 91.83(10) 10_557 . ?
O3 Cd1 N3 91.83(10) 10_557 12_655 ?
O3 Cd1 O4 54.45(18) 10_557 10_557 ?
O3 Cd1 C13 27.57(19) 10_557 10_557 ?
N3 Cd1 N3 172.3(2) . 12_655 ?
N3 Cd1 O4 93.81(11) 12_655 10_557 ?
N3 Cd1 O4 93.81(11) . 10_557 ?
N3 Cd1 C13 93.19(10) . 10_557 ?
N3 Cd1 C13 93.19(10) 12_655 10_557 ?
O4 Cd1 C13 26.88(19) 10_557 10_557 ?
C6 O1 Cd1 110.2(4) . . ?
C6 O2 Cd1 179.2(4) . 9_666 ?
C13 O3 Cd1 94.3(4) . 10_567 ?
C5 N3 Cd1 122.5(5) . . ?
C1 N3 Cd1 120.3(5) . . ?
C1 N3 C5 116.9(8) . . ?
O1 C6 C7 117.4(6) . . ?
O2 C6 O1 122.0(5) . . ?
O2 C6 C7 120.6(6) . . ?
C13 O4 Cd1 90.0(4) . 10_567 ?
C8 C9 C10 120.1(6) . . ?
N4 C9 C10 124.3(7) . . ?
N4 C9 C8 115.6(7) . . ?
C12 C7 C6 119.7(6) . . ?
C12 C7 C8 119.5(5) . . ?
C8 C7 C6 120.8(6) . . ?
C9 C10 C11 118.1(5) . . ?
C9 C10 C13 122.4(6) . . ?
C11 C10 C13 119.5(5) . . ?
C7 C12 H12 120.1 . . ?
C11 C12 C7 119.8(6) . . ?
C11 C12 H12 120.1 . . ?
C9 C8 C7 120.9(6) . . ?
C9 C8 H8 119.5 . . ?
C7 C8 H8 119.5 . . ?
C10 C11 H11 119.2 . . ?
C12 C11 C10 121.6(6) . . ?
C12 C11 H11 119.2 . . ?
O3 C13 Cd1 58.1(3) . 10_567 ?
O3 C13 C10 118.4(6) . . ?
O4 C13 Cd1 63.2(3) . 10_567 ?
O4 C13 O3 121.3(6) . . ?
O4 C13 C10 120.4(6) . . ?
C10 C13 Cd1 176.4(5) . 10_567 ?
C4 C3 C2 116.3(9) . . ?
C4 C3 N1 102.9(9) . 12 ?
C4 C3 N2 141.3(9) . . ?
C2 C3 N1 140.6(9) . 12 ?
C2 C3 N2 102.3(8) . . ?
N1 C3 N2 38.8(6) 12 . ?
C9 N4 H4A 120.0 . . ?
C9 N4 H4B 120.0 . . ?
H4A N4 H4B 120.0 . . ?
N3 C5 H5 118.1 . . ?
N3 C5 C4 123.8(10) . . ?
C4 C5 H5 118.1 . . ?
N3 C1 H1 119.1 . . ?
N3 C1 C2 121.8(10) . . ?
C2 C1 H1 119.1 . . ?
C3 C4 H4 119.8 . . ?
C5 C4 C3 120.5(10) . . ?
C5 C4 H4 119.8 . . ?
C3 C2 C1 120.6(10) . . ?
C3 C2 H2 119.7 . . ?
C1 C2 H2 119.7 . . ?
N1 N1 C3 161.9(6) 12 12 ?
N1 N1 N2 57.5(6) 12 . ?
N1 N1 N2 90.5(6) 12 12 ?
N2 N1 C3 71.4(7) 12 12 ?
N2 N1 C3 104.4(9) . 12 ?
N2 N1 N2 33.0(8) 12 . ?
N1 N2 C3 101.7(8) . . ?
N1 N2 C3 69.8(7) 12 . ?
N1 N2 N1 31.9(8) 12 . ?
N2 N2 C3 159.2(5) 12 . ?
N2 N2 N1 89.5(6) 12 12 ?
N2 N2 N1 57.5(6) 12 . ?

loop_
_geom_bond_atom_site_label_1
_geom_bond_atom_site_label_2
_geom_bond_distance
_geom_bond_site_symmetry_2
_geom_bond_publ_flag
Cd1 O1 2.241(4) . ?
Cd1 O2 2.323(6) 9_666 ?
Cd1 O3 2.325(5) 10_557 ?
Cd1 N3 2.368(5) . ?
Cd1 N3 2.368(5) 12_655 ?
Cd1 O4 2.437(5) 10_557 ?
Cd1 C13 2.731(6) 10_557 ?
O1 C6 1.293(9) . ?
O2 C6 1.239(11) . ?
O3 C13 1.268(8) . ?
N3 C5 1.318(10) . ?
N3 C1 1.298(10) . ?
C6 C7 1.486(8) . ?
O4 C13 1.235(8) . ?
C9 C10 1.405(9) . ?
C9 C8 1.396(8) . ?
C9 N4 1.382(10) . ?
C7 C12 1.397(9) . ?
C7 C8 1.401(8) . ?
C10 C11 1.418(10) . ?
C10 C13 1.494(8) . ?
C12 H12 0.9300 . ?
C12 C11 1.385(9) . ?
C8 H8 0.9300 . ?
C11 H11 0.9300 . ?
C3 C4 1.342(15) . ?
C3 C2 1.355(15) . ?
C3 N1 1.515(12) 12 ?
C3 N2 1.530(11) . ?
N4 H4A 0.8600 . ?
N4 H4B 0.8600 . ?
C5 H5 0.9300 . ?
C5 C4 1.339(12) . ?
C1 H1 0.9300 . ?
C1 C2 1.377(12) . ?
C4 H4 0.9300 . ?
C2 H2 0.9300 . ?
N1 N1 0.634(16) 12 ?
N1 N2 1.200(14) . ?
N1 N2 1.013(14) 12 ?
N2 N2 0.653(15) 12 ?

loop_
_geom_torsion_atom_site_label_1
_geom_torsion_atom_site_label_2
_geom_torsion_atom_site_label_3
_geom_torsion_atom_site_label_4
_geom_torsion
_geom_torsion_site_symmetry_1
_geom_torsion_site_symmetry_2
_geom_torsion_site_symmetry_3
_geom_torsion_site_symmetry_4
_geom_torsion_publ_flag
Cd1 O1 C6 O2 0.000(3) . . . . ?
Cd1 O1 C6 C7 180.000(2) . . . . ?
Cd1 O3 C13 O4 0.000(3) 10_567 . . . ?
Cd1 O3 C13 C10 180.000(3) 10_567 . . . ?
Cd1 N3 C5 C4 -175.3(11) . . . . ?
Cd1 N3 C1 C2 177.9(10) . . . . ?
Cd1 O4 C13 O3 0.000(3) 10_567 . . . ?
Cd1 O4 C13 C10 180.000(3) 10_567 . . . ?
O1 C6 C7 C12 180.000(3) . . . . ?
O1 C6 C7 C8 0.000(3) . . . . ?
O2 C6 C7 C12 0.000(3) . . . . ?
O2 C6 C7 C8 180.000(3) . . . . ?
N3 C5 C4 C3 -1(2) . . . . ?
N3 C1 C2 C3 -4(2) . . . . ?
C6 C7 C12 C11 180.000(3) . . . . ?
C6 C7 C8 C9 180.000(3) . . . . ?
C9 C10 C11 C12 0.000(4) . . . . ?
C9 C10 C13 O3 0.000(4) . . . . ?
C9 C10 C13 O4 180.000(3) . . . . ?
C7 C12 C11 C10 0.000(4) . . . . ?
C10 C9 C8 C7 0.000(4) . . . . ?
C12 C7 C8 C9 0.000(3) . . . . ?
C8 C9 C10 C11 0.000(4) . . . . ?
C8 C9 C10 C13 180.000(3) . . . . ?
C8 C7 C12 C11 0.000(3) . . . . ?
C11 C10 C13 O3 180.000(3) . . . . ?
C11 C10 C13 O4 0.000(4) . . . . ?
C13 C10 C11 C12 180.000(3) . . . . ?
C3 N1 N2 C3 -177.5(7) 12 . . . ?
C3 N1 N2 N1 -178.7(3) 12 . . 12 ?
C3 N1 N2 N2 1.3(4) 12 . . 12 ?
N4 C9 C10 C11 180.000(3) . . . . ?
N4 C9 C10 C13 0.000(4) . . . . ?
N4 C9 C8 C7 180.000(3) . . . . ?
C5 N3 C1 C2 4.5(17) . . . . ?
C1 N3 C5 C4 -2.0(17) . . . . ?
C4 C3 C2 C1 1.1(17) . . . . ?
C4 C3 N2 N1 10.5(18) . . . . ?
C4 C3 N2 N1 11.2(17) . . . 12 ?
C4 C3 N2 N2 8(2) . . . 12 ?
C2 C3 C4 C5 1.2(18) . . . . ?
C2 C3 N2 N1 -172.5(10) . . . 12 ?
C2 C3 N2 N1 -173.2(10) . . . . ?
C2 C3 N2 N2 -176.2(11) . . . 12 ?
N1 C3 C4 C5 -175.6(13) 12 . . . ?
N1 C3 C2 C1 176.3(11) 12 . . . ?
N1 C3 N2 N1 -0.71(19) 12 . . . ?
N1 C3 N2 N2 -3.7(10) 12 . . 12 ?
N1 N1 N2 C3 1.3(3) 12 . . . ?
N1 N1 N2 N2 180.001(4) 12 . . 12 ?
N2 C3 C4 C5 177.2(11) . . . . ?
N2 C3 C2 C1 -176.3(12) . . . . ?
N2 N1 N2 C3 -178.7(3) 12 . . . ?
N2 N1 N2 N1 179.999(3) 12 . . 12 ?

loop_
_smtbx_masks_void_nr
_smtbx_masks_void_average_x
_smtbx_masks_void_average_y
_smtbx_masks_void_average_z
_smtbx_masks_void_volume
_smtbx_masks_void_count_electrons
_smtbx_masks_void_content
1 0.250 0.250 -0.720 294.4 167.0 ?
2 0.250 0.750 -0.594 294.4 167.0 ?
3 0.750 0.250 -0.594 294.4 167.0 ?
4 0.750 0.750 -0.720 294.4 167.0 ?
